data_9003522
loop_
_publ_author_name
'Antao, S. M.'
'Mulder, W. H.'
'Hassan, I.'
'Crichton, W. A.'
'Parise, J. B.'

_publ_section_title
;
 Cation disorder in dolomite, CaMg(CO3)2, and its influence on the
 aragonite+magnesite - dolomite reaction boundary
 Sample: P = 3 GPa, T = 1265 K
;
_journal_name_full 'American Mineralogist'
_journal_page_first 1142
_journal_page_last 1147
_journal_volume 89
_journal_year 2004
_chemical_formula_sum 'C Ca0.5 Mg0.5 O3'
_chemical_name_mineral Dolomite
_space_group_IT_number 148
_symmetry_space_group_name_Hall '-R 3'
_symmetry_space_group_name_H-M 'R -3 :H'
_cell_angle_alpha 90
_cell_angle_beta 90
_cell_angle_gamma 120
_cell_formula_units_Z 6
_cell_length_a 4.8039
_cell_length_b 4.8039
_cell_length_c 16.1397
_cell_volume 322.563
_database_code_amcsd 0003612
_diffrn_ambient_pressure 3e+06
_diffrn_ambient_temperature 1265
_exptl_crystal_density_diffrn 2.848
_cod_original_sg_symbol_H-M 'R -3'
_cod_original_formula_sum '(Ca.5 Mg.5) C O3'
_cod_database_code 9003522

loop_
_space_group_symop_operation_xyz
x,y,z
2/3+x,1/3+y,1/3+z
1/3+x,2/3+y,2/3+z
y,-x+y,-z
2/3+y,1/3-x+y,1/3-z
1/3+y,2/3-x+y,2/3-z
-x+y,-x,z
2/3-x+y,1/3-x,1/3+z
1/3-x+y,2/3-x,2/3+z
-x,-y,-z
2/3-x,1/3-y,1/3-z
1/3-x,2/3-y,2/3-z
-y,x-y,z
2/3-y,1/3+x-y,1/3+z
1/3-y,2/3+x-y,2/3+z
x-y,x,-z
2/3+x-y,1/3+x,1/3-z
1/3+x-y,2/3+x,2/3-z

loop_
_atom_site_label
_atom_site_fract_x
_atom_site_fract_y
_atom_site_fract_z
_atom_site_occupancy
_atom_site_U_iso_or_equiv
Ca1 0.00000 0.00000 0.00000 0.90000 0.13760
Mg1 0.00000 0.00000 0.00000 0.10000 0.13760
Mg2 0.00000 0.00000 0.50000 0.90000 0.13760
Ca2 0.00000 0.00000 0.50000 0.10000 0.13760
C 0.00000 0.00000 0.25160 1.00000 0.07900
O 0.24080 -0.04310 0.24040 1.00000 0.11260

loop_
_cod_changelog_entry_id
_cod_changelog_entry_author
_cod_changelog_entry_date
_cod_changelog_entry_text
1
;cod-tools version 3.10.1
Id: cif_fix_AMCSD_atom_labels 10224 2024-08-07 11:09:31Z saulius
;
2024-08-07T19:39:03+03:00
;Changed the following '_atom_site_label' values:
the first duplicated label 'Mg'  converted to 'Mg1'
duplicated label 'Mg' at index 2 converted to 'Mg2'
the first duplicated label 'Ca'  converted to 'Ca1'
duplicated label 'Ca' at index 3 converted to 'Ca2'
;

loop_
_cod_related_entry_id
_cod_related_entry_database
_cod_related_entry_code
1 AMCSD 0003612
